data_4511200
loop_
_publ_author_name
'Nandi, Goutam'
'Titi, Hatem M.'
'Goldberg, Israel'

_publ_section_title
;
 Exploring Supramolecular Self-Assembly of Metalloporphyrin Tectons by
 Halogen Bonding. 2
;
_journal_issue 7
_journal_name_full 'Crystal Growth &amp; Design'
_journal_page_first 3557
_journal_paper_doi 10.1021/cg500491c
_journal_volume 14
_journal_year 2014
_chemical_formula_moiety 'C44 H24 I4 N4 O V'
_chemical_formula_sum 'C44 H24 I4 N4 O V'
_chemical_formula_weight 1183.21
_chemical_name_systematic
; 
 ? 
;
_space_group_IT_number 4
_symmetry_cell_setting monoclinic
_symmetry_space_group_name_Hall 'P 2yb'
_symmetry_space_group_name_H-M 'P 1 21 1'
_atom_sites_solution_hydrogens geom
_atom_sites_solution_primary direct
_atom_sites_solution_secondary difmap
_audit_creation_method SHELXL-97
_cell_angle_alpha 90.00
_cell_angle_beta 95.1330(10)
_cell_angle_gamma 90.00
_cell_formula_units_Z 2
_cell_length_a 15.1179(4)
_cell_length_b 8.6311(2)
_cell_length_c 16.2660(4)
_cell_measurement_reflns_used 7218
_cell_measurement_temperature 110(2)
_cell_measurement_theta_max 27.03
_cell_measurement_theta_min 1.26
_cell_volume 2113.94(9)
_computing_cell_refinement 'Saint, Bruker-AXS'
_computing_data_collection 'Apex2, Bruker-AXS'
_computing_data_reduction 'Saint, Bruker-AXS'
_computing_structure_refinement 'SHELXL-97 (Sheldrick, 2008)'
_computing_structure_solution 'SHELXTL-2013 (Sheldrick, 2008)'
_diffrn_ambient_temperature 110(2)
_diffrn_detector_area_resol_mean 1.75
_diffrn_measured_fraction_theta_full 0.994
_diffrn_measured_fraction_theta_max 0.994
_diffrn_measurement_device_type 'ApexDuo, Bruker-AXS'
_diffrn_measurement_method '1 deg. \f and \w scans'
_diffrn_radiation_monochromator graphite
_diffrn_radiation_source 'fine-focus sealed tube'
_diffrn_radiation_type MoK\a
_diffrn_radiation_wavelength 0.71073
_diffrn_reflns_av_R_equivalents 0.0239
_diffrn_reflns_av_sigmaI/netI 0.0329
_diffrn_reflns_limit_h_max 18
_diffrn_reflns_limit_h_min -19
_diffrn_reflns_limit_k_max 10
_diffrn_reflns_limit_k_min -11
_diffrn_reflns_limit_l_max 20
_diffrn_reflns_limit_l_min -14
_diffrn_reflns_number 17929
_diffrn_reflns_theta_full 27.03
_diffrn_reflns_theta_max 27.03
_diffrn_reflns_theta_min 1.26
_diffrn_standards_number 0
_exptl_absorpt_coefficient_mu 3.193
_exptl_absorpt_correction_T_max 0.7005
_exptl_absorpt_correction_T_min 0.5024
_exptl_absorpt_correction_type multi-scan
_exptl_absorpt_process_details 'Sadabs, Bruker-AXS'
_exptl_crystal_colour red
_exptl_crystal_density_diffrn 1.859
_exptl_crystal_density_method 'not measured'
_exptl_crystal_description plate
_exptl_crystal_F_000 1118
_exptl_crystal_size_max 0.25
_exptl_crystal_size_mid 0.25
_exptl_crystal_size_min 0.12
_platon_squeeze_details
;
Disordered crystallization solvent.
;
_refine_diff_density_max 1.678
_refine_diff_density_min -2.424
_refine_diff_density_rms 0.165
_refine_ls_abs_structure_details 'Flack H D (1983), Acta Cryst. A39, 876-881'
_refine_ls_abs_structure_Flack 0.64(4)
_refine_ls_extinction_method none
_refine_ls_goodness_of_fit_ref 1.039
_refine_ls_hydrogen_treatment constr
_refine_ls_matrix_type full
_refine_ls_number_parameters 508
_refine_ls_number_reflns 8308
_refine_ls_number_restraints 1
_refine_ls_restrained_S_all 1.039
_refine_ls_R_factor_all 0.0574
_refine_ls_R_factor_gt 0.0495
_refine_ls_shift/su_max 0.042
_refine_ls_shift/su_mean 0.005
_refine_ls_structure_factor_coef Fsqd
_refine_ls_weighting_details 'calc w=1/[\s^2^(Fo^2^)+(0.0859P)^2^+2.1265P] where P=(Fo^2^+2Fc^2^)/3'
_refine_ls_weighting_scheme calc
_refine_ls_wR_factor_gt 0.1403
_refine_ls_wR_factor_ref 0.1461
_reflns_number_gt 7218
_reflns_number_total 8308
_reflns_threshold_expression >2sigma(I)
_cod_data_source_file cg500491c_si_001.cif
_cod_data_source_block 2
_cod_depositor_comments 'Adding full bibliography for 4511199--4511209.cif.'
_cod_original_sg_symbol_H-M 'P 21'
_cod_database_code 4511200

loop_
_symmetry_equiv_pos_as_xyz
'x, y, z'
'-x, y+1/2, -z'

loop_
_atom_site_label
_atom_site_type_symbol
_atom_site_fract_x
_atom_site_fract_y
_atom_site_fract_z
_atom_site_U_iso_or_equiv
_atom_site_adp_type
_atom_site_occupancy
_atom_site_symmetry_multiplicity
_atom_site_calc_flag
_atom_site_refinement_flags
I1 I -0.11358(4) 0.4372(3) 0.53148(5) 0.0383(4) Uani 0.931(6) 1 d P
I' I -0.1097(5) 0.514(2) 0.5388(6) 0.027(3) Uiso 0.069(6) 1 d P
I2 I 1.10725(16) -0.0575(9) 0.96815(19) 0.0418(7) Uani 0.72(3) 1 d P
I2' I 1.1079(5) -0.0941(11) 0.9632(4) 0.0253(16) Uiso 0.28(3) 1 d P
I3 I 0.3044(3) 0.0702(3) 1.30609(11) 0.0461(6) Uani 0.855(14) 1 d P
I3' I 0.2777(7) 0.0470(8) 1.2974(5) 0.025(2) Uiso 0.145(14) 1 d P
I4 I 0.68712(15) 0.3088(3) 0.19499(6) 0.0443(4) Uani 0.882(7) 1 d P
I4' I 0.7265(8) 0.3139(9) 0.2061(4) 0.033(2) Uiso 0.118(7) 1 d P
V5 V 0.49725(12) 0.2350(3) 0.75513(12) 0.0506(5) Uani 1 1 d .
O6 O 0.5184(5) 0.4097(11) 0.7642(7) 0.081(3) Uani 1 1 d .
N7 N 0.4319(4) 0.2361(9) 0.6382(4) 0.0217(15) Uani 1 1 d .
N8 N 0.6110(4) 0.1532(9) 0.6991(4) 0.0243(15) Uani 1 1 d .
N9 N 0.5595(4) 0.1397(9) 0.8632(4) 0.0239(15) Uani 1 1 d .
N10 N 0.3803(4) 0.2191(9) 0.8029(4) 0.0243(14) Uani 1 1 d .
C11 C 0.0151(5) 0.3936(11) 0.5830(5) 0.029(2) Uani 1 1 d .
C12 C 0.0834(6) 0.5018(13) 0.5736(5) 0.036(2) Uani 1 1 d .
H12 H 0.0709 0.5973 0.5459 0.043 Uiso 1 1 calc R
C13 C 0.1692(5) 0.4659(10) 0.6056(5) 0.0251(19) Uani 1 1 d .
H13 H 0.2161 0.5368 0.5989 0.030 Uiso 1 1 calc R
C14 C 0.1875(5) 0.3232(12) 0.6485(5) 0.0245(17) Uani 1 1 d .
C15 C 0.2808(5) 0.2817(10) 0.6795(5) 0.0237(17) Uani 1 1 d .
C16 C 0.3436(5) 0.2686(10) 0.6201(5) 0.0222(18) Uani 1 1 d .
C17 C 0.6237(5) 0.1661(12) 0.6168(5) 0.0279(19) Uani 1 1 d .
C18 C 0.7123(5) 0.1213(11) 0.6029(5) 0.0284(19) Uani 1 1 d .
H18 H 0.7368 0.1170 0.5512 0.034 Uiso 1 1 calc R
C19 C 0.7549(5) 0.0863(11) 0.6777(5) 0.0258(18) Uani 1 1 d .
H19 H 0.8148 0.0534 0.6880 0.031 Uiso 1 1 calc R
C20 C 0.6922(6) 0.1083(10) 0.7388(5) 0.0248(18) Uani 1 1 d .
C21 C 0.7106(5) 0.0869(10) 0.8247(5) 0.0227(17) Uani 1 1 d .
C22 C 0.8050(5) 0.0464(11) 0.8538(5) 0.0229(17) Uani 1 1 d .
C23 C 0.8754(6) 0.1526(10) 0.8429(5) 0.0262(17) Uani 1 1 d .
H23 H 0.8635 0.2486 0.8157 0.031 Uiso 1 1 calc R
C24 C 0.9605(5) 0.1142(10) 0.8724(5) 0.0265(18) Uani 1 1 d .
H24 H 1.0080 0.1817 0.8624 0.032 Uiso 1 1 calc R
C25 C 0.9782(5) -0.0196(12) 0.9161(5) 0.029(2) Uani 1 1 d .
C26 C 0.9098(5) -0.1200(10) 0.9283(5) 0.0292(19) Uani 1 1 d .
H26 H 0.9221 -0.2120 0.9593 0.035 Uiso 1 1 calc R
C27 C 0.8243(5) -0.0899(12) 0.8966(5) 0.030(2) Uani 1 1 d .
H27 H 0.7784 -0.1625 0.9039 0.036 Uiso 1 1 calc R
C28 C 0.6497(5) 0.1022(10) 0.8797(5) 0.0231(18) Uani 1 1 d .
C29 C 0.5224(5) 0.1368(11) 0.9369(5) 0.0252(18) Uani 1 1 d .
C30 C 0.5889(5) 0.0999(10) 1.0039(5) 0.0235(18) Uani 1 1 d .
H30 H 0.5798 0.0872 1.0605 0.028 Uiso 1 1 calc R
C31 C 0.6668(6) 0.0873(11) 0.9689(5) 0.0270(19) Uani 1 1 d .
H31 H 0.7234 0.0713 0.9980 0.032 Uiso 1 1 calc R
C32 C 0.4335(5) 0.1626(11) 0.9487(5) 0.0255(18) Uani 1 1 d .
C33 C 0.3698(5) 0.2074(10) 0.8855(5) 0.0214(17) Uani 1 1 d .
C34 C 0.2992(5) 0.2623(11) 0.7667(5) 0.0268(19) Uani 1 1 d .
C35 C 0.2364(6) 0.2786(13) 0.8245(5) 0.036(2) Uani 1 1 d .
H35 H 0.1760 0.3086 0.8135 0.043 Uiso 1 1 calc R
C36 C 0.2782(5) 0.2435(14) 0.8988(5) 0.036(2) Uani 1 1 d .
H36 H 0.2527 0.2425 0.9501 0.043 Uiso 1 1 calc R
C37 C 0.4027(5) 0.1433(11) 1.0320(5) 0.0231(17) Uani 1 1 d .
C38 C 0.3447(5) 0.0247(11) 1.0483(6) 0.0270(19) Uani 1 1 d .
H38 H 0.3257 -0.0457 1.0054 0.032 Uiso 1 1 calc R
C39 C 0.3138(6) 0.0063(13) 1.1253(6) 0.036(2) Uani 1 1 d .
H39 H 0.2723 -0.0732 1.1341 0.043 Uiso 1 1 calc R
C40 C 0.3434(6) 0.1033(11) 1.1889(5) 0.032(2) Uani 1 1 d .
C41 C 0.3997(6) 0.2200(13) 1.1744(5) 0.033(2) Uani 1 1 d .
H41 H 0.4189 0.2884 1.2182 0.039 Uiso 1 1 calc R
C42 C 0.4299(5) 0.2420(11) 1.0985(5) 0.0230(18) Uani 1 1 d .
H42 H 0.4696 0.3248 1.0905 0.028 Uiso 1 1 calc R
C43 C 0.5594(5) 0.2110(11) 0.5533(5) 0.0260(18) Uani 1 1 d .
C44 C 0.4709(5) 0.2397(10) 0.5645(5) 0.0199(16) Uani 1 1 d .
C45 C 0.4028(5) 0.2768(12) 0.4995(5) 0.0268(19) Uani 1 1 d .
H45 H 0.4119 0.2870 0.4427 0.032 Uiso 1 1 calc R
C46 C 0.3240(5) 0.2948(11) 0.5322(5) 0.0254(18) Uani 1 1 d .
H46 H 0.2681 0.3192 0.5038 0.030 Uiso 1 1 calc R
C47 C 0.5893(5) 0.2329(11) 0.4698(5) 0.0233(18) Uani 1 1 d .
C48 C 0.5602(5) 0.1341(12) 0.4042(5) 0.0251(19) Uani 1 1 d .
H48 H 0.5210 0.0513 0.4136 0.030 Uiso 1 1 calc R
C49 C 0.5878(6) 0.1554(11) 0.3258(5) 0.0260(18) Uani 1 1 d .
H49 H 0.5672 0.0902 0.2810 0.031 Uiso 1 1 calc R
C50 C 0.6478(6) 0.2782(14) 0.3154(5) 0.038(2) Uani 1 1 d .
C51 C 0.6759(6) 0.3776(10) 0.3772(6) 0.0262(18) Uani 1 1 d .
H51 H 0.7142 0.4616 0.3675 0.031 Uiso 1 1 calc R
C52 C 0.6469(5) 0.3526(11) 0.4554(5) 0.0254(18) Uani 1 1 d .
H52 H 0.6673 0.4192 0.4996 0.031 Uiso 1 1 calc R
C53 C 0.1214(5) 0.2306(13) 0.6592(5) 0.030(2) Uani 1 1 d .
H53 H 0.1338 0.1400 0.6914 0.036 Uiso 1 1 calc R
C54 C 0.0324(5) 0.2549(14) 0.6262(5) 0.032(2) Uani 1 1 d .
H54 H -0.0131 0.1812 0.6330 0.039 Uiso 1 1 calc R

loop_
_atom_site_aniso_label
_atom_site_aniso_U_11
_atom_site_aniso_U_22
_atom_site_aniso_U_33
_atom_site_aniso_U_23
_atom_site_aniso_U_13
_atom_site_aniso_U_12
I1 0.0255(3) 0.0542(11) 0.0348(4) 0.0051(5) 0.0003(2) 0.0095(4)
I2 0.0288(6) 0.0491(19) 0.0458(9) -0.0020(10) -0.0052(6) 0.0104(7)
I3 0.0592(14) 0.0587(7) 0.0219(6) 0.0054(5) 0.0113(6) 0.0025(10)
I4 0.0518(10) 0.0609(6) 0.0216(4) 0.0083(4) 0.0102(4) 0.0053(5)
V5 0.0479(9) 0.0597(12) 0.0440(10) 0.0086(11) 0.0019(7) -0.0019(10)
O6 0.051(4) 0.064(5) 0.129(9) 0.023(6) 0.015(5) 0.012(4)
N7 0.028(3) 0.022(3) 0.015(3) 0.009(3) 0.003(3) 0.015(3)
N8 0.033(3) 0.024(4) 0.014(3) 0.002(3) -0.006(2) 0.003(3)
N9 0.022(3) 0.023(4) 0.025(4) -0.009(3) -0.004(3) -0.002(3)
N10 0.027(3) 0.025(4) 0.021(3) 0.003(3) 0.002(2) 0.007(3)
C11 0.028(4) 0.038(6) 0.022(4) 0.005(4) 0.003(3) 0.012(3)
C12 0.043(5) 0.044(6) 0.020(4) 0.015(4) 0.002(3) 0.021(4)
C13 0.027(4) 0.019(5) 0.029(4) 0.013(4) 0.001(3) 0.004(3)
C14 0.030(4) 0.024(4) 0.019(4) 0.001(4) -0.002(3) 0.013(3)
C15 0.028(4) 0.022(4) 0.021(4) -0.006(3) 0.001(3) 0.005(3)
C16 0.029(4) 0.021(4) 0.016(4) 0.003(3) -0.004(3) 0.004(3)
C17 0.032(4) 0.030(5) 0.020(4) 0.006(4) -0.006(3) -0.002(4)
C18 0.045(4) 0.021(4) 0.019(4) -0.001(4) 0.002(3) 0.017(4)
C19 0.020(3) 0.029(5) 0.028(4) 0.001(4) -0.004(3) 0.010(3)
C20 0.048(4) 0.016(4) 0.010(4) 0.008(3) 0.004(3) 0.009(3)
C21 0.031(4) 0.016(4) 0.019(4) 0.010(3) -0.009(3) 0.003(3)
C22 0.026(3) 0.019(4) 0.023(4) 0.005(4) 0.000(3) -0.010(3)
C23 0.046(4) 0.007(3) 0.026(4) 0.003(4) 0.005(3) -0.003(3)
C24 0.035(4) 0.015(4) 0.030(5) 0.007(4) 0.007(3) -0.002(3)
C25 0.018(3) 0.043(6) 0.023(4) -0.001(4) -0.006(3) 0.002(3)
C26 0.039(4) 0.017(4) 0.031(5) 0.005(4) 0.000(4) 0.002(3)
C27 0.030(4) 0.029(5) 0.030(5) -0.005(4) -0.003(3) 0.000(4)
C28 0.033(4) 0.014(4) 0.021(4) -0.006(3) -0.004(3) 0.002(3)
C29 0.037(4) 0.019(4) 0.018(4) 0.002(4) -0.006(3) 0.010(3)
C30 0.040(4) 0.014(4) 0.016(4) -0.001(3) -0.003(3) 0.013(3)
C31 0.036(4) 0.029(5) 0.015(4) 0.009(4) -0.007(3) 0.010(4)
C32 0.041(4) 0.021(4) 0.014(4) -0.001(4) 0.002(3) 0.006(4)
C33 0.028(4) 0.020(4) 0.016(4) -0.001(3) 0.004(3) 0.012(3)
C34 0.022(3) 0.033(5) 0.025(4) -0.001(4) -0.005(3) 0.004(3)
C35 0.032(4) 0.054(7) 0.021(4) -0.003(4) -0.003(3) 0.011(4)
C36 0.035(4) 0.052(6) 0.020(4) -0.002(5) 0.001(3) 0.018(4)
C37 0.033(4) 0.019(4) 0.016(4) 0.012(4) -0.003(3) -0.004(3)
C38 0.030(4) 0.026(5) 0.025(5) -0.002(4) -0.003(3) 0.002(3)
C39 0.048(5) 0.040(6) 0.019(4) 0.002(4) -0.002(4) 0.009(4)
C40 0.049(5) 0.027(5) 0.021(4) 0.000(4) -0.001(4) 0.009(4)
C41 0.035(4) 0.038(5) 0.022(5) 0.007(4) -0.012(3) 0.004(4)
C42 0.030(4) 0.018(4) 0.020(4) -0.004(4) -0.003(3) 0.005(3)
C43 0.037(4) 0.022(4) 0.018(4) 0.000(4) 0.000(3) 0.003(3)
C44 0.033(4) 0.013(4) 0.015(4) -0.002(3) 0.002(3) -0.004(3)
C45 0.026(3) 0.036(5) 0.018(4) 0.003(4) -0.003(3) 0.001(3)
C46 0.026(3) 0.028(4) 0.021(4) -0.003(4) -0.004(3) 0.004(3)
C47 0.023(3) 0.027(4) 0.019(4) -0.012(4) 0.000(3) 0.009(3)
C48 0.029(4) 0.026(5) 0.019(4) 0.002(4) -0.004(3) -0.003(3)
C49 0.040(4) 0.024(4) 0.013(4) -0.007(4) -0.002(3) 0.005(4)
C50 0.048(5) 0.051(7) 0.015(4) 0.006(4) 0.007(3) -0.003(5)
C51 0.037(4) 0.012(4) 0.031(5) 0.005(3) 0.008(3) 0.000(3)
C52 0.034(4) 0.024(5) 0.017(4) -0.003(4) -0.002(3) 0.003(3)
C53 0.030(4) 0.041(5) 0.019(4) 0.012(4) 0.001(3) 0.012(4)
C54 0.023(4) 0.055(7) 0.019(4) 0.001(4) 0.005(3) -0.011(4)

loop_
_atom_type_symbol
_atom_type_description
_atom_type_scat_dispersion_real
_atom_type_scat_dispersion_imag
_atom_type_scat_source
C C 0.0033 0.0016 'International Tables Vol C Tables 4.2.6.8 and 6.1.1.4'
N N 0.0061 0.0033 'International Tables Vol C Tables 4.2.6.8 and 6.1.1.4'
O O 0.0106 0.0060 'International Tables Vol C Tables 4.2.6.8 and 6.1.1.4'
V V 0.3005 0.5294 'International Tables Vol C Tables 4.2.6.8 and 6.1.1.4'
I I -0.4742 1.8119 'International Tables Vol C Tables 4.2.6.8 and 6.1.1.4'
H H 0.0000 0.0000 'International Tables Vol C Tables 4.2.6.8 and 6.1.1.4'

loop_
_geom_angle_atom_site_label_1
_geom_angle_atom_site_label_2
_geom_angle_atom_site_label_3
_geom_angle
O6 V5 N10 102.2(4)
O6 V5 N7 99.3(5)
N10 V5 N7 89.5(3)
O6 V5 N9 103.3(5)
N10 V5 N9 89.6(3)
N7 V5 N9 157.1(4)
O6 V5 N8 101.3(4)
N10 V5 N8 156.5(4)
N7 V5 N8 86.9(3)
N9 V5 N8 84.8(3)
C16 N7 C44 107.0(6)
C16 N7 V5 125.1(5)
C44 N7 V5 126.4(5)
C17 N8 C20 106.3(7)
C17 N8 V5 125.2(5)
C20 N8 V5 127.2(5)
C29 N9 C28 107.2(7)
C29 N9 V5 123.7(5)
C28 N9 V5 127.5(6)
C34 N10 C33 105.5(6)
C34 N10 V5 127.2(6)
C33 N10 V5 124.8(5)
C54 C11 C12 121.1(7)
C54 C11 I1 118.8(6)
C12 C11 I1 120.2(6)
C54 C11 I' 132.6(7)
C12 C11 I' 105.3(7)
C13 C12 C11 118.6(8)
C13 C12 H12 120.7
C11 C12 H12 120.7
C12 C13 C14 120.6(8)
C12 C13 H13 119.7
C14 C13 H13 119.7
C53 C14 C13 118.4(7)
C53 C14 C15 121.2(8)
C13 C14 C15 120.4(8)
C16 C15 C34 125.7(7)
C16 C15 C14 117.2(7)
C34 C15 C14 117.1(7)
N7 C16 C15 124.7(7)
N7 C16 C46 110.7(7)
C15 C16 C46 124.6(7)
N8 C17 C43 126.2(8)
N8 C17 C18 110.3(7)
C43 C17 C18 123.6(8)
C19 C18 C17 107.1(7)
C19 C18 H18 126.5
C17 C18 H18 126.5
C18 C19 C20 107.4(7)
C18 C19 H19 126.3
C20 C19 H19 126.3
N8 C20 C21 125.7(7)
N8 C20 C19 108.8(6)
C21 C20 C19 125.4(7)
C28 C21 C20 124.0(7)
C28 C21 C22 120.0(7)
C20 C21 C22 116.1(7)
C27 C22 C23 118.8(7)
C27 C22 C21 120.4(7)
C23 C22 C21 120.6(8)
C24 C23 C22 119.2(8)
C24 C23 H23 120.4
C22 C23 H23 120.4
C23 C24 C25 121.2(8)
C23 C24 H24 119.4
C25 C24 H24 119.4
C26 C25 C24 119.4(7)
C26 C25 I2 122.1(7)
C24 C25 I2 118.4(7)
C26 C25 I2' 115.8(7)
C24 C25 I2' 124.7(7)
C27 C26 C25 121.4(8)
C27 C26 H26 119.3
C25 C26 H26 119.3
C26 C27 C22 119.9(8)
C26 C27 H27 120.1
C22 C27 H27 120.1
C21 C28 N9 127.3(8)
C21 C28 C31 125.6(7)
N9 C28 C31 107.1(7)
N9 C29 C32 126.5(7)
N9 C29 C30 110.6(7)
C32 C29 C30 123.0(7)
C31 C30 C29 105.8(7)
C31 C30 H30 127.1
C29 C30 H30 127.1
C30 C31 C28 109.1(7)
C30 C31 H31 125.5
C28 C31 H31 125.5
C29 C32 C33 123.5(7)
C29 C32 C37 119.6(7)
C33 C32 C37 116.9(7)
N10 C33 C32 127.5(7)
N10 C33 C36 109.0(6)
C32 C33 C36 123.5(7)
N10 C34 C35 111.9(7)
N10 C34 C15 123.3(7)
C35 C34 C15 124.7(7)
C36 C35 C34 106.7(7)
C36 C35 H35 126.6
C34 C35 H35 126.7
C35 C36 C33 106.9(8)
C35 C36 H36 126.5
C33 C36 H36 126.5
C38 C37 C42 116.4(8)
C38 C37 C32 120.9(8)
C42 C37 C32 122.8(8)
C37 C38 C39 121.8(9)
C37 C38 H38 119.1
C39 C38 H38 119.1
C40 C39 C38 119.9(10)
C40 C39 H39 120.1
C38 C39 H39 120.1
C41 C40 C39 119.4(9)
C41 C40 I3 119.9(7)
C39 C40 I3 120.7(8)
C41 C40 I3' 130.7(8)
C39 C40 I3' 109.7(8)
C40 C41 C42 121.7(9)
C40 C41 H41 119.1
C42 C41 H41 119.1
C41 C42 C37 120.8(9)
C41 C42 H42 119.6
C37 C42 H42 119.6
C17 C43 C44 124.2(8)
C17 C43 C47 117.5(7)
C44 C43 C47 118.3(7)
N7 C44 C43 126.9(7)
N7 C44 C45 108.0(7)
C43 C44 C45 125.1(7)
C46 C45 C44 109.3(7)
C46 C45 H45 125.3
C44 C45 H45 125.3
C45 C46 C16 105.0(7)
C45 C46 H46 127.5
C16 C46 H46 127.5
C52 C47 C48 118.9(8)
C52 C47 C43 119.8(7)
C48 C47 C43 121.3(8)
C49 C48 C47 121.2(8)
C49 C48 H48 119.4
C47 C48 H48 119.4
C48 C49 C50 117.2(8)
C48 C49 H49 121.4
C50 C49 H49 121.4
C51 C50 C49 123.1(8)
C51 C50 I4 120.7(7)
C49 C50 I4 116.1(7)
C51 C50 I4' 110.2(7)
C49 C50 I4' 126.0(7)
C50 C51 C52 118.2(8)
C50 C51 H51 120.9
C52 C51 H51 120.9
C47 C52 C51 121.4(8)
C47 C52 H52 119.3
C51 C52 H52 119.3
C14 C53 C54 124.9(9)
C14 C53 H53 117.6
C54 C53 H53 117.6
C11 C54 C53 116.3(8)
C11 C54 H54 121.8
C53 C54 H54 121.8

loop_
_geom_bond_atom_site_label_1
_geom_bond_atom_site_label_2
_geom_bond_distance
I1 C11 2.083(7)
I' C11 2.217(14)
I2 C25 2.082(7)
I2' C25 2.139(11)
I3 C40 2.065(9)
I3' C40 2.158(11)
I4 C50 2.114(8)
I4' C50 2.247(11)
V5 O6 1.546(10)
V5 N10 1.999(7)
V5 N7 2.064(7)
V5 N9 2.087(7)
V5 N8 2.136(7)
N7 C16 1.369(9)
N7 C44 1.382(10)
N8 C17 1.374(10)
N8 C20 1.390(10)
N9 C29 1.369(11)
N9 C28 1.403(10)
N10 C34 1.363(9)
N10 C33 1.370(10)
C11 C54 1.400(13)
C11 C12 1.410(14)
C12 C13 1.389(11)
C12 H12 0.9500
C13 C14 1.431(12)
C13 H13 0.9500
C14 C53 1.303(13)
C14 C15 1.498(10)
C15 C16 1.419(11)
C15 C34 1.430(11)
C16 C46 1.452(11)
C17 C43 1.407(11)
C17 C18 1.432(12)
C18 C19 1.358(11)
C18 H18 0.9500
C19 C20 1.446(11)
C19 H19 0.9500
C20 C21 1.411(11)
C21 C28 1.347(12)
C21 C22 1.504(10)
C22 C27 1.385(13)
C22 C23 1.427(11)
C23 C24 1.373(11)
C23 H23 0.9500
C24 C25 1.370(12)
C24 H24 0.9500
C25 C26 1.377(12)
C26 C27 1.373(11)
C26 H26 0.9500
C27 H27 0.9500
C28 C31 1.457(11)
C29 C32 1.393(11)
C29 C30 1.450(10)
C30 C31 1.357(12)
C30 H30 0.9500
C31 H31 0.9500
C32 C33 1.398(10)
C32 C37 1.480(11)
C33 C36 1.455(10)
C34 C35 1.404(12)
C35 C36 1.347(11)
C35 H35 0.9500
C36 H36 0.9500
C37 C38 1.389(12)
C37 C42 1.409(12)
C38 C39 1.384(13)
C38 H38 0.9500
C39 C40 1.374(13)
C39 H39 0.9500
C40 C41 1.353(14)
C41 C42 1.368(12)
C41 H41 0.9500
C42 H42 0.9500
C43 C44 1.389(11)
C43 C47 1.481(11)
C44 C45 1.444(10)
C45 C46 1.358(11)
C45 H45 0.9500
C46 H46 0.9500
C47 C52 1.386(13)
C47 C48 1.405(12)
C48 C49 1.388(11)
C48 H48 0.9500
C49 C50 1.415(14)
C49 H49 0.9500
C50 C51 1.360(13)
C51 C52 1.399(12)
C51 H51 0.9500
C52 H52 0.9500
C53 C54 1.420(10)
C53 H53 0.9500
C54 H54 0.9500

loop_
_platon_squeeze_void_nr
_platon_squeeze_void_average_x
_platon_squeeze_void_average_y
_platon_squeeze_void_average_z
_platon_squeeze_void_volume
_platon_squeeze_void_count_electrons
_platon_squeeze_void_content
1 -0.008 0.182 0.240 129 33 ' '
2 0.008 0.682 0.760 129 33 ' '
